data_2009227
loop_
_publ_author_name
'Ueno, Go'
'Sato, Shoichi'
'Kino, Yoshihiro'

_publ_section_title
;
 The low-temperature tetragonal phase of NiCr~2~O~4~
;
_journal_issue 12
_journal_name_full 'Acta Crystallographica Section C'
_journal_page_first 1963
_journal_page_last 1966
_journal_paper_doi 10.1107/S0108270199011713
_journal_volume 55
_journal_year 1999
_chemical_formula_moiety 'Ni Cr2 O4'
_chemical_formula_sum 'Cr2 Ni O4'
_chemical_formula_weight 226.69
_space_group_IT_number 141
_symmetry_cell_setting tetragonal
_symmetry_space_group_name_Hall '-I 4bd 2'
_symmetry_space_group_name_H-M 'I 41/a m d :2'
_cell_angle_alpha 90
_cell_angle_beta 90
_cell_angle_gamma 90
_cell_formula_units_Z 4
_cell_length_a 5.8102(8)
_cell_length_b 5.8102(8)
_cell_length_c 8.4806(9)
_cell_measurement_reflns_used 21
_cell_measurement_temperature 200.2
_cell_measurement_theta_max 24.5
_cell_measurement_theta_min 13.9
_cell_volume 286.29(6)
_computing_cell_refinement 'Rigaku/AFC Diffractometer Control Software'
_computing_data_collection 'Rigaku/AFC Diffractometer Control Software (Rigaku, 1995)'
_computing_data_reduction 'TEXSAN (Molecular Structure Corporation/Rigaku, 1998)'
_computing_molecular_graphics 'ORTEPII (Johnson, 1976)'
_computing_publication_material TEXSAN
_computing_structure_refinement TEXSAN
_computing_structure_solution 'PATTY in DIRDIF92 (Beurskens et al., 1992)'
_diffrn_measured_fraction_theta_full 1.0000
_diffrn_measured_fraction_theta_max 1.0000
_diffrn_measurement_device_type 'Rigaku AFC-7R'
_diffrn_measurement_method \w-2\q
_diffrn_radiation_type MoK\a
_diffrn_radiation_wavelength 0.7107
_diffrn_reflns_av_R_equivalents 0.070
_diffrn_reflns_limit_h_max 12
_diffrn_reflns_limit_h_min 0
_diffrn_reflns_limit_k_max 12
_diffrn_reflns_limit_k_min -12
_diffrn_reflns_limit_l_max 18
_diffrn_reflns_limit_l_min -18
_diffrn_reflns_number 2572
_diffrn_reflns_theta_full 49.97
_diffrn_reflns_theta_max 49.97
_diffrn_standards_decay_% 0.31
_diffrn_standards_interval_count 150
_diffrn_standards_number 3
_exptl_absorpt_coefficient_mu 13.781
_exptl_absorpt_correction_T_max 0.129
_exptl_absorpt_correction_T_min 0.067
_exptl_absorpt_correction_type sphere
_exptl_absorpt_process_details '(TEXSAN; Molecular Structure Corporation/Rigaku, 1998)'
_exptl_crystal_colour black
_exptl_crystal_density_diffrn 5.259
_exptl_crystal_density_method 'not measured'
_exptl_crystal_description sphere
_exptl_crystal_size_rad 0.150
_refine_diff_density_max 1.00
_refine_diff_density_min -2.23
_refine_ls_extinction_coef 0.33(7)
_refine_ls_extinction_method 'Zachariasen(1967) type 2, Gaussian isotropic'
_refine_ls_goodness_of_fit_ref 1.862
_refine_ls_hydrogen_treatment none
_refine_ls_number_parameters 14
_refine_ls_number_reflns 395
_refine_ls_R_factor_gt 0.0226
_refine_ls_shift/su_max <0.001
_refine_ls_structure_factor_coef F
_refine_ls_weighting_details 'w = 1/[\s^2^(Fo) + 0.0004|Fo|^2^]'
_refine_ls_weighting_scheme calc
_refine_ls_wR_factor_ref 0.0412
_reflns_number_gt 395
_reflns_number_total 424
_reflns_threshold_expression F^2^>3\s(F^2^)
_cod_data_source_file br1244.cif
_cod_data_source_block 200K
_cod_original_cell_volume 286.29(5)
_cod_original_sg_symbol_H-M 'I 41/a m d'
_cod_database_code 2009227

loop_
_symmetry_equiv_pos_as_xyz
x,y,z
x,1/2-y,z
1/4+y,1/4+x,3/4+z
1/4+y,1/4-x,3/4+z
-x,y,z
-x,1/2-y,z
3/4-y,1/4+x,3/4+z
3/4-y,1/4-x,3/4+z
-x,-y,-z
-x,1/2+y,-z
3/4-y,3/4-x,1/4-z
3/4-y,3/4+x,1/4-z
x,-y,-z
x,1/2+y,-z
1/4+y,3/4-x,1/4-z
1/4+y,3/4+x,1/4-z
1/2+x,1/2+y,1/2+z
1/2+x,-y,1/2+z
3/4+y,3/4+x,1/4+z
3/4+y,3/4-x,1/4+z
1/2-x,1/2+y,1/2+z
1/2-x,-y,1/2+z
1/4-y,3/4+x,1/4+z
1/4-y,3/4-x,1/4+z
1/2-x,1/2-y,1/2-z
1/2-x,y,1/2-z
1/4-y,1/4-x,3/4-z
1/4-y,1/4+x,3/4-z
1/2+x,1/2-y,1/2-z
1/2+x,y,1/2-z
3/4+y,1/4-x,3/4-z
3/4+y,1/4+x,3/4-z

loop_
_atom_site_label
_atom_site_fract_x
_atom_site_fract_y
_atom_site_fract_z
_atom_site_U_iso_or_equiv
_atom_site_adp_type
_atom_site_calc_flag
_atom_site_refinement_flags
_atom_site_occupancy
_atom_site_disorder_assembly
_atom_site_disorder_group
_atom_site_type_symbol
Ni1 0 0.2500 0.3750 0.00564(4) Uani d S 1.00 . . Ni
Cr1 0 0 0 0.00428(6) Uani d S 1.00 . . Cr
O1 0 -0.0179(2) 0.23370(10) 0.00590(10) Uani d S 1.00 . . O

loop_
_atom_site_aniso_label
_atom_site_aniso_U_11
_atom_site_aniso_U_22
_atom_site_aniso_U_33
_atom_site_aniso_U_12
_atom_site_aniso_U_13
_atom_site_aniso_U_23
Ni1 0.00610(10) 0.0061 0.00470(10) 0 0 0
Cr1 0.00430(10) 0.00390(10) 0.00460(10) 0 0 0.00060(5)
O1 0.0064(3) 0.0057(2) 0.0055(2) 0 0 -0.0005(2)

loop_
_atom_type_symbol
_atom_type_description
_atom_type_scat_dispersion_real
_atom_type_scat_dispersion_imag
_atom_type_scat_source
Ni Ni 0.339 1.112
;International Tables for Crystallography
(1992, Vol. C, Tables 4.2.6.8 and 6.1.1.1)
;
Cr Cr 0.321 0.624
;International Tables for Crystallography
(1992, Vol. C, Tables 4.2.6.8 and 6.1.1.1)
;
O O 0.011 0.006
;International Tables for Crystallography
(1992, Vol. C, Tables 4.2.6.8 and 6.1.1.1)
;

loop_
_geom_angle_atom_site_label_1
_geom_angle_atom_site_label_2
_geom_angle_atom_site_label_3
_geom_angle_site_symmetry_1
_geom_angle_site_symmetry_3
_geom_angle
_geom_angle_publ_flag
O1 Ni1 O1 . 2_555 104.81(5) no
O1 Ni1 O1 . 27_555 111.85(3) no
O1 Cr1 O1 . 11_445 83.80(4) no
O1 Cr1 O1 . 7_454 96.20(4) no
O1 Cr1 O1 27_445 7_454 94.52(4) no
O1 Cr1 O1 27_445 15_545 85.48(4) no
Ni1 O1 Cr1 . . 124.59(5) no
Ni1 O1 Cr1 . 19_445 119.69(4) no
Cr1 O1 Cr1 . 19_445 96.04(4) no
Cr1 O1 Cr1 19_445 23_545 93.96(4) no

loop_
_geom_bond_atom_site_label_1
_geom_bond_atom_site_label_2
_geom_bond_site_symmetry_1
_geom_bond_site_symmetry_2
_geom_bond_distance
_geom_bond_publ_flag
Ni1 O1 . . 1.9650(10) no
Cr1 O1 . . 1.9850(10) no
Cr1 O1 . 11_445 1.9868(6) no

loop_
_geom_contact_atom_site_label_1
_geom_contact_atom_site_label_2
_geom_contact_distance
_geom_contact_site_symmetry_2
_geom_contact_publ_flag
Ni1 Cr1 3.4166(3) 17_555 no
Ni1 O1 3.4223(5) 19_455 no
Ni1 Cr1 3.49620(10) 3_555 no
Ni1 O1 3.5820(10) 9_556 no
Ni1 Ni1 3.5965(3) 3_454 no
Cr1 Cr1 2.95210(10) 19_445 no
Cr1 O1 3.4310(10) 2_545 no
O1 O1 2.697(2) 2_545 no
O1 O1 2.9183(4) 26_555 no
O1 O1 2.95580(10) 19_445 no
